data_7010078
loop_
_publ_author_name
'Siefert, Rolf'
'Weyherm\"uller, Thomas'
'Chaudhuri, Phalguni'

_publ_section_title
;
 Isolation, structural and spectroscopic investigations of complexes
 with tridentate [O,P,O] and [O,O,O] donor ligands
;
_journal_issue 24
_journal_name_full 'Journal of the Chemical Society, Dalton Transactions'
_journal_page_first 4656
_journal_paper_doi 10.1039/b005693f
_journal_year 2000
_chemical_formula_sum 'C68 H92 Ni O4 P2'
_chemical_formula_weight 1094.07
_chemical_name_systematic
; 
 ? 
;
_space_group_IT_number 2
_symmetry_cell_setting triclinic
_symmetry_space_group_name_Hall '-P 1'
_symmetry_space_group_name_H-M 'P -1'
_atom_sites_solution_hydrogens geom
_atom_sites_solution_primary direct
_atom_sites_solution_secondary difmap
_audit_creation_method SHELXL
_cell_angle_alpha 89.99(2)
_cell_angle_beta 79.00(2)
_cell_angle_gamma 72.07(2)
_cell_formula_units_Z 2
_cell_length_a 13.432(1)
_cell_length_b 15.174(2)
_cell_length_c 17.048(2)
_cell_measurement_reflns_used 5394
_cell_measurement_temperature 100(2)
_cell_volume 3238.8(8)
_computing_cell_refinement 'Siemens SAINT'
_computing_data_collection 'Siemens SAINT'
_computing_data_reduction 'Siemens SAINT'
_computing_molecular_graphics 'Siemens ShelXTL'
_computing_publication_material 'Siemens ShelXTL'
_computing_structure_refinement 'SHELXL-93 (Sheldrick, 1993)'
_computing_structure_solution 'SHELXS-86 (Sheldrick, 1990)'
_diffrn_ambient_temperature 100(2)
_diffrn_measurement_device 'Siemens SMART CCD-Detector'
_diffrn_measurement_method '\w-scan, 0.3 deg./frame'
_diffrn_radiation_monochromator graphite
_diffrn_radiation_source 'fine-focus sealed tube'
_diffrn_radiation_type MoK\a
_diffrn_radiation_wavelength 0.71073
_diffrn_reflns_av_R_equivalents 0.1033
_diffrn_reflns_av_sigmaI/netI 0.1202
_diffrn_reflns_limit_h_max 20
_diffrn_reflns_limit_h_min -14
_diffrn_reflns_limit_k_max 21
_diffrn_reflns_limit_k_min -23
_diffrn_reflns_limit_l_max 25
_diffrn_reflns_limit_l_min -26
_diffrn_reflns_number 24941
_diffrn_reflns_theta_max 25.00
_diffrn_reflns_theta_min 1.79
_exptl_absorpt_coefficient_mu 0.393
_exptl_absorpt_correction_T_max 0.965
_exptl_absorpt_correction_T_min 0.837
_exptl_absorpt_correction_type 'Gaussian Face-Indexed'
_exptl_crystal_colour 'yellow greenish'
_exptl_crystal_density_diffrn 1.122
_exptl_crystal_description 'Transparent Plate '
_exptl_crystal_F_000 1180
_exptl_crystal_size_max 0.40
_exptl_crystal_size_mid 0.36
_exptl_crystal_size_min 0.08
_refine_diff_density_max 0.490
_refine_diff_density_min -0.495
_refine_diff_density_rms 0.071
_refine_ls_extinction_method none
_refine_ls_goodness_of_fit_all 0.979
_refine_ls_goodness_of_fit_obs 1.070
_refine_ls_matrix_type full
_refine_ls_number_parameters 675
_refine_ls_number_reflns 10960
_refine_ls_number_restraints 0
_refine_ls_restrained_S_all 0.988
_refine_ls_restrained_S_obs 1.070
_refine_ls_R_factor_all 0.1152
_refine_ls_R_factor_obs 0.0589
_refine_ls_shift/esd_max 0.000
_refine_ls_shift/esd_mean 0.000
_refine_ls_structure_factor_coef Fsqd
_refine_ls_weighting_details 'w=1/[\s^2^(Fo^2^)+(0.0629P)^2^+0.0000P] where P=(Fo^2^+2Fc^2^)/3'
_refine_ls_weighting_scheme calc
_refine_ls_wR_factor_all 0.1412
_refine_ls_wR_factor_obs 0.1193
_reflns_number_observed 6917
_reflns_number_total 11020
_reflns_observed_criterion >2sigma(I)
_cod_data_source_file b005693f.txt
_cod_data_source_block 3
_cod_depositor_comments
;
The following automatic conversions were performed:
'_symmetry_cell_setting' value 'Triclinic' changed to 'triclinic'
according to '/home/saulius/struct/CIF-dictionaries/cif_core.dic'
dictionary named 'cif_core.dic' version 2.4.1 from 2010-06-29.

Automatic conversion script
Id: cif_fix_enum 1527 2010-12-29 10:47:43Z saulius 

The following automatic conversions were performed:

'_refine_ls_weighting_scheme' value 'calc
w=1/[\s^2^(Fo^2^)+(0.0629P)^2^+0.0000P] where P=(Fo^2^+2Fc^2^)/3' was
changed to 'calc'. New tag '_refine_ls_weighting_details' was
created. The value of the new tag was set to
'w=1/[\s^2^(Fo^2^)+(0.0629P)^2^+0.0000P] where P=(Fo^2^+2Fc^2^)/3'.

Automatic conversion script
Id: cif_fix_values 3143 2015-03-26 13:38:13Z robertas 
;
_cod_original_cell_volume 3238.8(6)
_cod_original_sg_symbol_H-M P-1
_cod_database_code 7010078

loop_
_symmetry_equiv_pos_as_xyz
'x, y, z'
'-x, -y, -z'

loop_
_atom_site_aniso_label
_atom_site_aniso_U_11
_atom_site_aniso_U_22
_atom_site_aniso_U_33
_atom_site_aniso_U_23
_atom_site_aniso_U_13
_atom_site_aniso_U_12
Ni1 0.0157(3) 0.0226(3) 0.0177(2) 0.0057(2) -0.0034(2) -0.0092(2)
P1 0.0167(5) 0.0211(5) 0.0180(5) 0.0060(4) -0.0047(4) -0.0088(4)
O1 0.034(2) 0.0263(15) 0.0168(13) 0.0045(11) -0.0052(12) -0.0188(12)
O2 0.0147(13) 0.0270(14) 0.0270(14) 0.0122(12) -0.0058(11) -0.0112(11)
C1 0.012(2) 0.023(2) 0.018(2) 0.003(2) -0.001(2) -0.005(2)
C2 0.015(2) 0.023(2) 0.019(2) 0.009(2) -0.004(2) -0.008(2)
C3 0.025(2) 0.023(2) 0.019(2) 0.005(2) -0.003(2) -0.011(2)
C4 0.035(2) 0.031(2) 0.022(2) 0.000(2) -0.004(2) -0.015(2)
C5 0.030(2) 0.026(2) 0.021(2) 0.010(2) -0.007(2) -0.012(2)
C6 0.024(2) 0.022(2) 0.025(2) 0.009(2) -0.005(2) -0.013(2)
C7 0.045(3) 0.025(2) 0.024(2) 0.008(2) -0.012(2) -0.020(2)
C8 0.070(3) 0.039(3) 0.038(2) 0.013(2) -0.018(2) -0.038(2)
C9 0.063(3) 0.024(2) 0.045(3) 0.010(2) -0.022(2) -0.017(2)
C10 0.044(3) 0.043(3) 0.041(2) 0.011(2) -0.009(2) -0.033(2)
C11 0.059(3) 0.036(2) 0.018(2) 0.004(2) 0.001(2) -0.027(2)
C12 0.061(3) 0.059(3) 0.029(2) 0.006(2) 0.012(2) -0.032(3)
C13 0.101(4) 0.067(3) 0.016(2) 0.004(2) -0.004(3) -0.050(3)
C14 0.095(4) 0.045(3) 0.026(2) 0.011(2) -0.010(3) -0.018(3)
C15 0.019(2) 0.027(2) 0.013(2) 0.006(2) -0.003(2) -0.010(2)
C16 0.027(2) 0.031(2) 0.026(2) -0.001(2) -0.004(2) -0.014(2)
C17 0.030(3) 0.031(2) 0.029(2) -0.010(2) 0.002(2) -0.006(2)
C18 0.017(2) 0.036(3) 0.030(2) 0.001(2) 0.003(2) 0.002(2)
C19 0.019(2) 0.040(3) 0.032(2) 0.010(2) -0.007(2) -0.011(2)
C20 0.021(2) 0.024(2) 0.026(2) 0.004(2) -0.005(2) -0.006(2)
C21 0.021(2) 0.022(2) 0.015(2) 0.002(2) -0.004(2) -0.010(2)
C22 0.022(2) 0.020(2) 0.017(2) 0.003(2) 0.000(2) -0.010(2)
C23 0.021(2) 0.022(2) 0.021(2) -0.001(2) -0.003(2) -0.011(2)
C24 0.026(2) 0.023(2) 0.026(2) 0.003(2) -0.003(2) -0.015(2)
C25 0.023(2) 0.018(2) 0.024(2) 0.001(2) -0.002(2) -0.007(2)
C26 0.016(2) 0.023(2) 0.021(2) 0.000(2) -0.003(2) -0.007(2)
C27 0.018(2) 0.034(2) 0.025(2) 0.008(2) -0.005(2) -0.016(2)
C28 0.034(3) 0.040(3) 0.073(3) 0.022(2) -0.020(2) -0.025(2)
C29 0.024(3) 0.039(3) 0.203(8) 0.010(4) -0.038(4) -0.009(2)
C30 0.054(4) 0.269(9) 0.029(3) 0.029(4) -0.019(3) -0.104(5)
C31 0.030(2) 0.024(2) 0.039(2) 0.016(2) -0.012(2) -0.016(2)
P2 0.0150(5) 0.0170(5) 0.0205(5) 0.0027(4) -0.0011(4) -0.0069(4)
O3 0.034(2) 0.0193(14) 0.040(2) -0.0026(13) 0.0161(14) -0.0115(13)
O4 0.0130(13) 0.0269(14) 0.0210(13) 0.0080(11) -0.0052(11) -0.0089(11)
C41 0.018(2) 0.022(2) 0.028(2) -0.001(2) -0.003(2) -0.009(2)
C42 0.022(2) 0.023(2) 0.030(2) 0.001(2) 0.003(2) -0.009(2)
C43 0.029(2) 0.028(2) 0.034(2) -0.002(2) 0.009(2) -0.010(2)
C44 0.031(2) 0.022(2) 0.036(2) -0.010(2) 0.011(2) -0.008(2)
C45 0.027(2) 0.026(2) 0.038(2) 0.000(2) 0.002(2) -0.014(2)
C46 0.021(2) 0.018(2) 0.027(2) -0.001(2) 0.003(2) -0.007(2)
C47 0.046(3) 0.027(2) 0.038(2) -0.001(2) 0.017(2) -0.011(2)
C48 0.058(3) 0.046(3) 0.034(2) -0.003(2) 0.009(2) -0.023(2)
C49 0.037(3) 0.047(3) 0.047(3) 0.006(2) 0.020(2) -0.013(2)
C50 0.076(4) 0.042(3) 0.046(3) -0.013(2) 0.034(3) -0.021(3)
C51 0.030(2) 0.019(2) 0.039(2) -0.002(2) 0.005(2) -0.010(2)
C52 0.040(3) 0.026(2) 0.048(3) 0.005(2) -0.004(2) -0.016(2)
C53 0.056(3) 0.028(2) 0.064(3) -0.002(2) 0.012(3) -0.024(2)
C54 0.048(3) 0.019(2) 0.066(3) 0.006(2) -0.015(3) -0.014(2)
C55 0.017(2) 0.025(2) 0.024(2) 0.005(2) -0.003(2) -0.010(2)
C56 0.021(2) 0.023(2) 0.040(2) -0.001(2) -0.007(2) -0.004(2)
C57 0.021(2) 0.035(3) 0.061(3) 0.002(2) -0.016(2) -0.005(2)
C58 0.026(2) 0.041(3) 0.045(3) 0.005(2) -0.016(2) -0.020(2)
C59 0.033(3) 0.030(2) 0.034(2) 0.003(2) -0.011(2) -0.016(2)
C60 0.017(2) 0.024(2) 0.029(2) -0.001(2) -0.003(2) -0.007(2)
C61 0.016(2) 0.016(2) 0.018(2) 0.000(2) 0.000(2) -0.007(2)
C62 0.021(2) 0.023(2) 0.020(2) 0.001(2) -0.002(2) -0.011(2)
C63 0.015(2) 0.024(2) 0.021(2) -0.001(2) -0.001(2) -0.007(2)
C64 0.019(2) 0.025(2) 0.018(2) 0.000(2) 0.003(2) -0.013(2)
C65 0.027(2) 0.017(2) 0.019(2) 0.000(2) -0.001(2) -0.010(2)
C66 0.015(2) 0.021(2) 0.023(2) 0.003(2) -0.003(2) -0.006(2)
C67 0.017(2) 0.034(2) 0.022(2) 0.003(2) 0.001(2) -0.006(2)
C68 0.019(2) 0.055(3) 0.031(2) 0.007(2) -0.001(2) -0.009(2)
C69 0.021(2) 0.041(3) 0.030(2) 0.007(2) -0.003(2) 0.000(2)
C70 0.019(2) 0.066(3) 0.029(2) 0.007(2) -0.005(2) -0.020(2)
C71 0.035(2) 0.022(2) 0.031(2) 0.009(2) -0.004(2) -0.009(2)
C72 0.056(3) 0.034(2) 0.031(2) 0.012(2) -0.011(2) -0.013(2)
C73 0.084(4) 0.032(3) 0.035(3) 0.010(2) 0.000(3) -0.027(3)
C74 0.035(3) 0.049(3) 0.067(3) 0.041(3) -0.004(2) 0.000(2)

loop_
_atom_site_label
_atom_site_type_symbol
_atom_site_fract_x
_atom_site_fract_y
_atom_site_fract_z
_atom_site_U_iso_or_equiv
_atom_site_thermal_displace_type
_atom_site_occupancy
_atom_site_calc_flag
_atom_site_refinement_flags
_atom_site_disorder_group
Ni1 Ni 0.21062(4) 0.35297(3) 0.33441(3) 0.01794(14) Uani 1 d . .
P1 P 0.11618(7) 0.42443(6) 0.24869(5) 0.0178(2) Uani 1 d . .
O1 O 0.0629(2) 0.2399(2) 0.26305(13) 0.0236(6) Uani 1 d . .
H1 H 0.0794(28) 0.2726(20) 0.2949(2) 0.035 Uiso 1 calc R .
O2 O 0.3183(2) 0.3983(2) 0.28184(14) 0.0216(6) Uani 1 d . .
C1 C 0.1246(3) 0.3410(2) 0.1690(2) 0.0179(8) Uani 1 d . .
C2 C 0.0948(3) 0.2609(2) 0.1860(2) 0.0182(8) Uani 1 d . .
C3 C 0.0940(3) 0.2011(2) 0.1237(2) 0.0219(8) Uani 1 d . .
C4 C 0.1271(3) 0.2226(3) 0.0455(2) 0.0283(9) Uani 1 d . .
H4 H 0.1269(3) 0.1824(3) 0.0028(2) 0.034 Uiso 1 calc R .
C5 C 0.1607(3) 0.2999(3) 0.0263(2) 0.0243(9) Uani 1 d . .
C6 C 0.1582(3) 0.3578(2) 0.0894(2) 0.0223(8) Uani 1 d . .
H6 H 0.1801(3) 0.4112(2) 0.0783(2) 0.027 Uiso 1 calc R .
C7 C 0.0551(3) 0.1161(3) 0.1410(2) 0.0285(9) Uani 1 d . .
C8 C 0.0588(4) 0.0622(3) 0.0636(2) 0.0431(12) Uani 1 d . .
H8A H 0.1323(4) 0.0406(3) 0.0328(2) 0.065 Uiso 1 calc R .
H8B H 0.0125(4) 0.1030(3) 0.0315(2) 0.065 Uiso 1 calc R .
H8C H 0.0338(4) 0.0088(3) 0.0771(2) 0.065 Uiso 1 calc R .
C9 C 0.1267(4) 0.0485(3) 0.1895(3) 0.0414(11) Uani 1 d . .
H9A H 0.2006(4) 0.0285(3) 0.1595(3) 0.062 Uiso 1 calc R .
H9B H 0.1021(4) -0.0058(3) 0.1992(3) 0.062 Uiso 1 calc R .
H9C H 0.1231(4) 0.0795(3) 0.2409(3) 0.062 Uiso 1 calc R .
C10 C -0.0611(3) 0.1484(3) 0.1869(3) 0.0382(11) Uani 1 d . .
H10A H -0.1057(3) 0.1915(3) 0.1552(3) 0.057 Uiso 1 calc R .
H10B H -0.0654(3) 0.1798(3) 0.2382(3) 0.057 Uiso 1 calc R .
H10C H -0.0864(3) 0.0945(3) 0.1965(3) 0.057 Uiso 1 calc R .
C11 C 0.2021(4) 0.3201(3) -0.0603(2) 0.0363(11) Uani 1 d . .
C12 C 0.3231(4) 0.2985(3) -0.0730(3) 0.0495(13) Uani 1 d . .
H12A H 0.3401(4) 0.3358(3) -0.0336(3) 0.074 Uiso 1 calc R .
H12B H 0.3506(4) 0.3135(3) -0.1271(3) 0.074 Uiso 1 calc R .
H12C H 0.3564(4) 0.2325(3) -0.0664(3) 0.074 Uiso 1 calc R .
C13 C 0.1785(5) 0.2611(3) -0.1224(2) 0.0568(15) Uani 1 d . .
H13A H 0.1011(5) 0.2739(3) -0.1153(2) 0.085 Uiso 1 calc R .
H13B H 0.2125(5) 0.1952(3) -0.1156(2) 0.085 Uiso 1 calc R .
H13C H 0.2067(5) 0.2763(3) -0.1763(2) 0.085 Uiso 1 calc R .
C14 C 0.1496(4) 0.4224(3) -0.0742(3) 0.0568(14) Uani 1 d . .
H14A H 0.1636(4) 0.4619(3) -0.0350(3) 0.085 Uiso 1 calc R .
H14B H 0.0724(4) 0.4350(3) -0.0682(3) 0.085 Uiso 1 calc R .
H14C H 0.1793(4) 0.4356(3) -0.1284(3) 0.085 Uiso 1 calc R .
C15 C -0.0231(3) 0.4934(2) 0.2753(2) 0.0189(8) Uani 1 d . .
C16 C -0.0526(3) 0.5847(3) 0.3072(2) 0.0270(9) Uani 1 d . .
H16 H 0.0011(3) 0.6118(3) 0.3121(2) 0.032 Uiso 1 calc R .
C17 C -0.1594(3) 0.6361(3) 0.3318(2) 0.0321(10) Uani 1 d . .
H17 H -0.1788(3) 0.6983(3) 0.3531(2) 0.038 Uiso 1 calc R .
C18 C -0.2369(3) 0.5965(3) 0.3252(2) 0.0315(10) Uani 1 d . .
H18 H -0.3101(3) 0.6319(3) 0.3414(2) 0.038 Uiso 1 calc R .
C19 C -0.2097(3) 0.5061(3) 0.2953(2) 0.0293(9) Uani 1 d . .
H19 H -0.2639(3) 0.4790(3) 0.2920(2) 0.035 Uiso 1 calc R .
C20 C -0.1030(3) 0.4546(3) 0.2702(2) 0.0240(9) Uani 1 d . .
H20 H -0.0844(3) 0.3923(3) 0.2493(2) 0.029 Uiso 1 calc R .
C21 C 0.1954(3) 0.4960(2) 0.2089(2) 0.0183(8) Uani 1 d . .
C22 C 0.2949(3) 0.4696(2) 0.2324(2) 0.0194(8) Uani 1 d . .
C23 C 0.3684(3) 0.5177(2) 0.2043(2) 0.0205(8) Uani 1 d . .
C24 C 0.3368(3) 0.5882(2) 0.1529(2) 0.0237(9) Uani 1 d . .
H24 H 0.3859(3) 0.6204(2) 0.1329(2) 0.028 Uiso 1 calc R .
C25 C 0.2383(3) 0.6150(2) 0.1288(2) 0.0220(8) Uani 1 d . .
C26 C 0.1675(3) 0.5678(2) 0.1580(2) 0.0199(8) Uani 1 d . .
H26 H 0.0996(3) 0.5842(2) 0.1435(2) 0.024 Uiso 1 calc R .
C27 C 0.4773(3) 0.4976(3) 0.2291(2) 0.0237(9) Uani 1 d . .
C28 C 0.5376(3) 0.5631(3) 0.1927(3) 0.0443(12) Uani 1 d . .
H28A H 0.4938(3) 0.6275(3) 0.2090(3) 0.066 Uiso 1 calc R .
H28B H 0.5526(3) 0.5543(3) 0.1342(3) 0.066 Uiso 1 calc R .
H28C H 0.6049(3) 0.5497(3) 0.2115(3) 0.066 Uiso 1 calc R .
C29 C 0.5476(4) 0.4016(3) 0.2022(5) 0.087(2) Uani 1 d . .
H29A H 0.5582(4) 0.3930(3) 0.1439(5) 0.130 Uiso 1 calc R .
H29B H 0.5141(4) 0.3569(3) 0.2276(5) 0.130 Uiso 1 calc R .
H29C H 0.6168(4) 0.3914(3) 0.2175(5) 0.130 Uiso 1 calc R .
C30 C 0.4600(4) 0.5122(6) 0.3195(3) 0.104(3) Uani 1 d . .
H30A H 0.4136(4) 0.5756(6) 0.3365(3) 0.155 Uiso 1 calc R .
H30B H 0.5289(4) 0.5024(6) 0.3352(3) 0.155 Uiso 1 calc R .
H30C H 0.4262(4) 0.4679(6) 0.3452(3) 0.155 Uiso 1 calc R .
C31 C 0.2112(3) 0.6937(3) 0.0725(2) 0.0285(9) Uani 1 d . .
C32 C 0.3023(6) 0.7301(5) 0.0430(5) 0.045(2) Uiso 0.60 d P 1
H32A H 0.3280(6) 0.7478(5) 0.0888(5) 0.067 Uiso 0.60 calc PR 1
H32B H 0.2782(6) 0.7845(5) 0.0123(5) 0.067 Uiso 0.60 calc PR 1
H32C H 0.3603(6) 0.6819(5) 0.0087(5) 0.067 Uiso 0.60 calc PR 1
C33 C 0.1188(6) 0.7751(5) 0.1279(4) 0.038(2) Uiso 0.60 d P 1
H33A H 0.1468(6) 0.7945(5) 0.1717(4) 0.057 Uiso 0.60 calc PR 1
H33B H 0.0590(6) 0.7525(5) 0.1502(4) 0.057 Uiso 0.60 calc PR 1
H33C H 0.0941(6) 0.8280(5) 0.0958(4) 0.057 Uiso 0.60 calc PR 1
C34 C 0.1669(6) 0.6650(5) 0.0062(4) 0.033(2) Uiso 0.60 d P 1
H34A H 0.1077(6) 0.6418(5) 0.0289(4) 0.050 Uiso 0.60 calc PR 1
H34B H 0.2230(6) 0.6159(5) -0.0286(4) 0.050 Uiso 0.60 calc PR 1
H34C H 0.1410(6) 0.7185(5) -0.0250(4) 0.050 Uiso 0.60 calc PR 1
C32X C 0.2967(8) 0.6606(7) -0.0132(6) 0.037(3) Uiso 0.40 d P 2
H32D H 0.2916(8) 0.6026(7) -0.0347(6) 0.056 Uiso 0.40 calc PR 2
H32E H 0.3693(8) 0.6507(7) -0.0046(6) 0.056 Uiso 0.40 calc PR 2
H32F H 0.2801(8) 0.7088(7) -0.0513(6) 0.056 Uiso 0.40 calc PR 2
C33X C 0.2263(8) 0.7825(7) 0.0994(6) 0.033(2) Uiso 0.40 d P 2
H33D H 0.2957(8) 0.7685(7) 0.1152(6) 0.050 Uiso 0.40 calc PR 2
H33E H 0.1694(8) 0.8126(7) 0.1451(6) 0.050 Uiso 0.40 calc PR 2
H33F H 0.2238(8) 0.8241(7) 0.0553(6) 0.050 Uiso 0.40 calc PR 2
C34X C 0.1028(8) 0.7149(8) 0.0477(7) 0.039(3) Uiso 0.40 d P 2
H34D H 0.0935(8) 0.6570(8) 0.0302(7) 0.059 Uiso 0.40 calc PR 2
H34E H 0.1001(8) 0.7565(8) 0.0036(7) 0.059 Uiso 0.40 calc PR 2
H34F H 0.0457(8) 0.7449(8) 0.0934(7) 0.059 Uiso 0.40 calc PR 2
P2 P 0.31809(7) 0.24439(6) 0.39002(5) 0.0174(2) Uani 1 d . .
O3 O 0.4654(2) 0.2315(2) 0.2295(2) 0.0338(7) Uani 1 d . .
H3 H 0.4105(13) 0.2756(2) 0.2490(22) 0.051 Uiso 1 calc R .
O4 O 0.0990(2) 0.3209(2) 0.39679(13) 0.0194(6) Uani 1 d . .
C41 C 0.3851(3) 0.1422(2) 0.3232(2) 0.0226(8) Uani 1 d . .
C42 C 0.4491(3) 0.1492(3) 0.2502(2) 0.0253(9) Uani 1 d . .
C43 C 0.5013(3) 0.0714(3) 0.1961(2) 0.0318(10) Uani 1 d . .
C44 C 0.4861(3) -0.0129(3) 0.2194(2) 0.0322(10) Uani 1 d . .
H44 H 0.5222(3) -0.0668(3) 0.1845(2) 0.039 Uiso 1 calc R .
C45 C 0.4201(3) -0.0219(3) 0.2917(2) 0.0302(10) Uani 1 d . .
C46 C 0.3702(3) 0.0563(2) 0.3427(2) 0.0231(8) Uani 1 d . .
H46 H 0.3250(3) 0.0522(2) 0.3918(2) 0.028 Uiso 1 calc R .
C47 C 0.5721(4) 0.0791(3) 0.1151(3) 0.0408(11) Uani 1 d . .
C48 C 0.5068(4) 0.1518(3) 0.0663(3) 0.0467(12) Uani 1 d . .
H48A H 0.4783(4) 0.2118(3) 0.0971(3) 0.070 Uiso 1 calc R .
H48B H 0.4476(4) 0.1323(3) 0.0550(3) 0.070 Uiso 1 calc R .
H48C H 0.5528(4) 0.1575(3) 0.0159(3) 0.070 Uiso 1 calc R .
C49 C 0.6690(3) 0.1059(3) 0.1303(3) 0.0474(12) Uani 1 d . .
H49A H 0.6440(3) 0.1650(3) 0.1624(3) 0.071 Uiso 1 calc R .
H49B H 0.7129(3) 0.1122(3) 0.0790(3) 0.071 Uiso 1 calc R .
H49C H 0.7117(3) 0.0574(3) 0.1592(3) 0.071 Uiso 1 calc R .
C50 C 0.6151(4) -0.0135(3) 0.0649(3) 0.060(2) Uani 1 d . .
H50A H 0.6572(4) -0.0612(3) 0.0947(3) 0.090 Uiso 1 calc R .
H50B H 0.6603(4) -0.0065(3) 0.0145(3) 0.090 Uiso 1 calc R .
H50C H 0.5551(4) -0.0318(3) 0.0536(3) 0.090 Uiso 1 calc R .
C51 C 0.4072(3) -0.1175(3) 0.3106(2) 0.0304(10) Uani 1 d . .
C52 C 0.5141(3) -0.1863(3) 0.3195(3) 0.0375(11) Uani 1 d . .
H52A H 0.5670(3) -0.1912(3) 0.2700(3) 0.056 Uiso 1 calc R .
H52B H 0.5055(3) -0.2473(3) 0.3299(3) 0.056 Uiso 1 calc R .
H52C H 0.5385(3) -0.1644(3) 0.3642(3) 0.056 Uiso 1 calc R .
C53 C 0.3262(4) -0.1114(3) 0.3889(3) 0.0501(13) Uani 1 d . .
H53A H 0.2570(4) -0.0675(3) 0.3844(3) 0.075 Uiso 1 calc R .
H53B H 0.3515(4) -0.0899(3) 0.4333(3) 0.075 Uiso 1 calc R .
H53C H 0.3185(4) -0.1727(3) 0.3990(3) 0.075 Uiso 1 calc R .
C54 C 0.3665(4) -0.1540(3) 0.2432(3) 0.0430(12) Uani 1 d . .
H54A H 0.2979(4) -0.1099(3) 0.2375(3) 0.064 Uiso 1 calc R .
H54B H 0.3571(4) -0.2143(3) 0.2561(3) 0.064 Uiso 1 calc R .
H54C H 0.4184(4) -0.1611(3) 0.1928(3) 0.064 Uiso 1 calc R .
C55 C 0.4174(3) 0.2746(2) 0.4325(2) 0.0215(8) Uani 1 d . .
C56 C 0.5261(3) 0.2259(3) 0.4113(2) 0.0286(9) Uani 1 d . .
H56 H 0.5504(3) 0.1706(3) 0.3774(2) 0.034 Uiso 1 calc R .
C57 C 0.5989(3) 0.2591(3) 0.4405(3) 0.0391(11) Uani 1 d . .
H57 H 0.6730(3) 0.2261(3) 0.4265(3) 0.047 Uiso 1 calc R .
C58 C 0.5642(3) 0.3393(3) 0.4893(2) 0.0338(10) Uani 1 d . .
H58 H 0.6145(3) 0.3615(3) 0.5085(2) 0.041 Uiso 1 calc R .
C59 C 0.4563(3) 0.3879(3) 0.5105(2) 0.0300(9) Uani 1 d . .
H59 H 0.4325(3) 0.4430(3) 0.5445(2) 0.036 Uiso 1 calc R .
C60 C 0.3834(3) 0.3557(2) 0.4818(2) 0.0231(9) Uani 1 d . .
H60 H 0.3094(3) 0.3894(2) 0.4958(2) 0.028 Uiso 1 calc R .
C61 C 0.2221(3) 0.2183(2) 0.4667(2) 0.0168(8) Uani 1 d . .
C62 C 0.1173(3) 0.2662(2) 0.4594(2) 0.0206(8) Uani 1 d . .
C63 C 0.0306(3) 0.2568(2) 0.5174(2) 0.0200(8) Uani 1 d . .
C64 C 0.0568(3) 0.1928(2) 0.5746(2) 0.0206(8) Uani 1 d . .
H64 H -0.0004(3) 0.1839(2) 0.6126(2) 0.025 Uiso 1 calc R .
C65 C 0.1608(3) 0.1406(2) 0.5803(2) 0.0207(8) Uani 1 d . .
C66 C 0.2437(3) 0.1563(2) 0.5267(2) 0.0197(8) Uani 1 d . .
H66 H 0.3155(3) 0.1251(2) 0.5306(2) 0.024 Uiso 1 calc R .
C67 C -0.0860(3) 0.3141(3) 0.5177(2) 0.0256(9) Uani 1 d . .
C68 C -0.1626(3) 0.3020(3) 0.5931(2) 0.0361(10) Uani 1 d . .
H68A H -0.2358(3) 0.3395(3) 0.5909(2) 0.054 Uiso 1 calc R .
H68B H -0.1425(3) 0.3223(3) 0.6406(2) 0.054 Uiso 1 calc R .
H68C H -0.1585(3) 0.2365(3) 0.5958(2) 0.054 Uiso 1 calc R .
C69 C -0.0980(3) 0.4187(3) 0.5144(2) 0.0332(10) Uani 1 d . .
H69A H -0.0499(3) 0.4286(3) 0.4667(2) 0.050 Uiso 1 calc R .
H69B H -0.0799(3) 0.4401(3) 0.5624(2) 0.050 Uiso 1 calc R .
H69C H -0.1719(3) 0.4537(3) 0.5119(2) 0.050 Uiso 1 calc R .
C70 C -0.1199(3) 0.2815(3) 0.4438(2) 0.0366(11) Uani 1 d . .
H70A H -0.0719(3) 0.2886(3) 0.3949(2) 0.055 Uiso 1 calc R .
H70B H -0.1933(3) 0.3191(3) 0.4424(2) 0.055 Uiso 1 calc R .
H70C H -0.1160(3) 0.2161(3) 0.4473(2) 0.055 Uiso 1 calc R .
C71 C 0.1777(3) 0.0671(3) 0.6435(2) 0.0298(9) Uani 1 d . .
C72 C 0.1165(4) 0.1096(3) 0.7267(2) 0.0402(11) Uani 1 d . .
H72A H 0.1424(4) 0.1597(3) 0.7417(2) 0.060 Uiso 1 calc R .
H72B H 0.1278(4) 0.0618(3) 0.7656(2) 0.060 Uiso 1 calc R .
H72C H 0.0401(4) 0.1346(3) 0.7261(2) 0.060 Uiso 1 calc R .
C73 C 0.1372(4) -0.0112(3) 0.6200(3) 0.0499(13) Uani 1 d . .
H73A H 0.1765(4) -0.0385(3) 0.5666(3) 0.075 Uiso 1 calc R .
H73B H 0.0609(4) 0.0138(3) 0.6195(3) 0.075 Uiso 1 calc R .
H73C H 0.1485(4) -0.0590(3) 0.6589(3) 0.075 Uiso 1 calc R .
C74 C 0.2966(3) 0.0245(3) 0.6461(3) 0.0541(14) Uani 1 d . .
H74A H 0.3366(3) -0.0029(3) 0.5929(3) 0.081 Uiso 1 calc R .
H74B H 0.3050(3) -0.0237(3) 0.6848(3) 0.081 Uiso 1 calc R .
H74C H 0.3241(3) 0.0730(3) 0.6623(3) 0.081 Uiso 1 calc R .

loop_
_atom_type_symbol
_atom_type_description
_atom_type_scat_dispersion_real
_atom_type_scat_dispersion_imag
_atom_type_scat_source
C C 0.0033 0.0016 'International Tables Vol C Tables 4.2.6.8 and 6.1.1.4'
H H 0.0000 0.0000 'International Tables Vol C Tables 4.2.6.8 and 6.1.1.4'
O O 0.0106 0.0060 'International Tables Vol C Tables 4.2.6.8 and 6.1.1.4'
P P 0.1023 0.0942 'International Tables Vol C Tables 4.2.6.8 and 6.1.1.4'
Ni Ni 0.3393 1.1124 'International Tables Vol C Tables 4.2.6.8 and 6.1.1.4'

loop_
_geom_angle_atom_site_label_1
_geom_angle_atom_site_label_2
_geom_angle_atom_site_label_3
_geom_angle
_geom_angle_site_symmetry_1
_geom_angle_site_symmetry_3
_geom_angle_publ_flag
O4 Ni1 O2 172.39(11) . . ?
O4 Ni1 P2 87.00(8) . . ?
O2 Ni1 P2 94.34(8) . . ?
O4 Ni1 P1 94.66(8) . . ?
O2 Ni1 P1 86.51(8) . . ?
P2 Ni1 P1 161.06(4) . . ?
C21 P1 C15 110.1(2) . . ?
C21 P1 C1 107.9(2) . . ?
C15 P1 C1 105.7(2) . . ?
C21 P1 Ni1 99.04(12) . . ?
C15 P1 Ni1 124.21(11) . . ?
C1 P1 Ni1 109.05(11) . . ?
C22 O2 Ni1 120.1(2) . . ?
C6 C1 C2 119.2(3) . . ?
C6 C1 P1 119.7(3) . . ?
C2 C1 P1 121.1(3) . . ?
O1 C2 C3 117.8(3) . . ?
O1 C2 C1 121.8(3) . . ?
C3 C2 C1 120.3(3) . . ?
C4 C3 C2 117.6(3) . . ?
C4 C3 C7 121.3(3) . . ?
C2 C3 C7 121.1(3) . . ?
C3 C4 C5 123.7(4) . . ?
C6 C5 C4 116.8(3) . . ?
C6 C5 C11 120.1(3) . . ?
C4 C5 C11 123.0(3) . . ?
C5 C6 C1 122.3(3) . . ?
C10 C7 C9 110.4(3) . . ?
C10 C7 C8 107.5(3) . . ?
C9 C7 C8 107.2(3) . . ?
C10 C7 C3 109.5(3) . . ?
C9 C7 C3 110.3(3) . . ?
C8 C7 C3 111.9(3) . . ?
C13 C11 C12 108.1(4) . . ?
C13 C11 C14 107.8(4) . . ?
C12 C11 C14 109.9(4) . . ?
C13 C11 C5 112.7(3) . . ?
C12 C11 C5 108.3(3) . . ?
C14 C11 C5 109.9(3) . . ?
C20 C15 C16 118.6(3) . . ?
C20 C15 P1 120.7(3) . . ?
C16 C15 P1 120.5(3) . . ?
C17 C16 C15 120.7(3) . . ?
C18 C17 C16 119.5(4) . . ?
C17 C18 C19 120.8(4) . . ?
C18 C19 C20 119.9(4) . . ?
C19 C20 C15 120.5(4) . . ?
C26 C21 C22 121.9(3) . . ?
C26 C21 P1 126.1(3) . . ?
C22 C21 P1 111.9(3) . . ?
O2 C22 C21 119.4(3) . . ?
O2 C22 C23 121.6(3) . . ?
C21 C22 C23 119.0(3) . . ?
C24 C23 C22 116.7(3) . . ?
C24 C23 C27 120.0(3) . . ?
C22 C23 C27 123.3(3) . . ?
C23 C24 C25 125.0(3) . . ?
C26 C25 C24 117.2(3) . . ?
C26 C25 C31 121.9(3) . . ?
C24 C25 C31 120.9(3) . . ?
C25 C26 C21 120.3(3) . . ?
C29 C27 C30 110.2(5) . . ?
C29 C27 C28 106.8(4) . . ?
C30 C27 C28 106.9(4) . . ?
C29 C27 C23 111.4(3) . . ?
C30 C27 C23 109.4(3) . . ?
C28 C27 C23 112.0(3) . . ?
C34 C31 C32 112.9(5) . . ?
C33X C31 C34X 109.9(6) . . ?
C34 C31 C25 110.4(4) . . ?
C32 C31 C25 113.0(4) . . ?
C33X C31 C25 114.3(5) . . ?
C34X C31 C25 116.5(5) . . ?
C34 C31 C33 108.7(4) . . ?
C32 C31 C33 107.4(4) . . ?
C25 C31 C33 103.8(4) . . ?
C33X C31 C32X 104.6(6) . . ?
C34X C31 C32X 102.9(6) . . ?
C25 C31 C32X 107.4(4) . . ?
C61 P2 C55 110.8(2) . . ?
C61 P2 C41 108.5(2) . . ?
C55 P2 C41 108.0(2) . . ?
C61 P2 Ni1 99.37(12) . . ?
C55 P2 Ni1 117.62(12) . . ?
C41 P2 Ni1 112.04(12) . . ?
C62 O4 Ni1 119.8(2) . . ?
C42 C41 C46 119.7(3) . . ?
C42 C41 P2 119.6(3) . . ?
C46 C41 P2 120.6(3) . . ?
O3 C42 C41 121.2(3) . . ?
O3 C42 C43 117.6(3) . . ?
C41 C42 C43 121.2(3) . . ?
C44 C43 C42 116.8(3) . . ?
C44 C43 C47 122.0(3) . . ?
C42 C43 C47 121.3(3) . . ?
C43 C44 C45 123.4(4) . . ?
C46 C45 C44 117.8(3) . . ?
C46 C45 C51 123.1(3) . . ?
C44 C45 C51 119.2(3) . . ?
C45 C46 C41 121.1(3) . . ?
C50 C47 C48 107.7(4) . . ?
C50 C47 C49 107.6(4) . . ?
C48 C47 C49 110.5(3) . . ?
C50 C47 C43 111.5(3) . . ?
C48 C47 C43 110.1(3) . . ?
C49 C47 C43 109.5(4) . . ?
C52 C51 C53 108.2(4) . . ?
C52 C51 C54 109.5(3) . . ?
C53 C51 C54 107.9(3) . . ?
C52 C51 C45 110.1(3) . . ?
C53 C51 C45 111.1(3) . . ?
C54 C51 C45 109.9(3) . . ?
C60 C55 C56 119.6(3) . . ?
C60 C55 P2 117.4(3) . . ?
C56 C55 P2 122.7(3) . . ?
C55 C56 C57 119.2(4) . . ?
C58 C57 C56 120.6(4) . . ?
C57 C58 C59 120.4(4) . . ?
C60 C59 C58 119.6(4) . . ?
C59 C60 C55 120.7(3) . . ?
C66 C61 C62 121.7(3) . . ?
C66 C61 P2 126.6(3) . . ?
C62 C61 P2 111.7(3) . . ?
O4 C62 C61 120.2(3) . . ?
O4 C62 C63 120.5(3) . . ?
C61 C62 C63 119.4(3) . . ?
C64 C63 C62 116.3(3) . . ?
C64 C63 C67 121.5(3) . . ?
C62 C63 C67 122.3(3) . . ?
C63 C64 C65 125.0(3) . . ?
C66 C65 C64 117.2(3) . . ?
C66 C65 C71 123.3(3) . . ?
C64 C65 C71 119.4(3) . . ?
C65 C66 C61 120.1(3) . . ?
C68 C67 C63 112.1(3) . . ?
C68 C67 C69 107.6(3) . . ?
C63 C67 C69 110.7(3) . . ?
C68 C67 C70 108.1(3) . . ?
C63 C67 C70 108.8(3) . . ?
C69 C67 C70 109.4(3) . . ?
C72 C71 C73 109.4(3) . . ?
C72 C71 C74 108.9(4) . . ?
C73 C71 C74 107.8(4) . . ?
C72 C71 C65 110.9(3) . . ?
C73 C71 C65 108.3(3) . . ?
C74 C71 C65 111.4(3) . . ?

loop_
_geom_bond_atom_site_label_1
_geom_bond_atom_site_label_2
_geom_bond_distance
_geom_bond_site_symmetry_2
_geom_bond_publ_flag
Ni1 O4 1.859(2) . ?
Ni1 O2 1.866(2) . ?
Ni1 P2 2.1804(11) . ?
Ni1 P1 2.1864(11) . ?
P1 C21 1.791(3) . ?
P1 C15 1.809(4) . ?
P1 C1 1.822(4) . ?
O1 C2 1.372(4) . ?
O2 C22 1.368(4) . ?
C1 C6 1.396(5) . ?
C1 C2 1.405(5) . ?
C2 C3 1.401(5) . ?
C3 C4 1.394(5) . ?
C3 C7 1.543(5) . ?
C4 C5 1.399(5) . ?
C5 C6 1.377(5) . ?
C5 C11 1.541(5) . ?
C7 C10 1.534(6) . ?
C7 C9 1.535(5) . ?
C7 C8 1.538(5) . ?
C11 C13 1.526(6) . ?
C11 C12 1.528(6) . ?
C11 C14 1.534(6) . ?
C15 C20 1.390(5) . ?
C15 C16 1.396(5) . ?
C16 C17 1.388(5) . ?
C17 C18 1.374(5) . ?
C18 C19 1.376(5) . ?
C19 C20 1.387(5) . ?
C21 C26 1.398(5) . ?
C21 C22 1.408(5) . ?
C22 C23 1.415(5) . ?
C23 C24 1.397(5) . ?
C23 C27 1.541(5) . ?
C24 C25 1.401(5) . ?
C25 C26 1.380(5) . ?
C25 C31 1.531(5) . ?
C27 C29 1.488(6) . ?
C27 C30 1.520(6) . ?
C27 C28 1.528(5) . ?
C31 C34 1.495(7) . ?
C31 C32 1.496(8) . ?
C31 C33X 1.506(10) . ?
C31 C34X 1.532(11) . ?
C31 C33 1.602(8) . ?
C31 C32X 1.647(11) . ?
P2 C61 1.789(3) . ?
P2 C55 1.805(4) . ?
P2 C41 1.807(4) . ?
O3 C42 1.367(4) . ?
O4 C62 1.365(4) . ?
C41 C42 1.395(5) . ?
C41 C46 1.409(5) . ?
C42 C43 1.407(5) . ?
C43 C44 1.402(5) . ?
C43 C47 1.546(5) . ?
C44 C45 1.408(5) . ?
C45 C46 1.379(5) . ?
C45 C51 1.541(5) . ?
C47 C50 1.534(6) . ?
C47 C48 1.536(6) . ?
C47 C49 1.543(6) . ?
C51 C52 1.528(5) . ?
C51 C53 1.534(6) . ?
C51 C54 1.534(6) . ?
C55 C60 1.392(5) . ?
C55 C56 1.395(5) . ?
C56 C57 1.395(5) . ?
C57 C58 1.376(6) . ?
C58 C59 1.385(6) . ?
C59 C60 1.384(5) . ?
C61 C66 1.400(5) . ?
C61 C62 1.400(5) . ?
C62 C63 1.420(5) . ?
C63 C64 1.392(5) . ?
C63 C67 1.538(5) . ?
C64 C65 1.400(5) . ?
C65 C66 1.381(5) . ?
C65 C71 1.546(5) . ?
C67 C68 1.535(5) . ?
C67 C69 1.547(5) . ?
C67 C70 1.548(5) . ?
C71 C72 1.527(6) . ?
C71 C73 1.533(6) . ?
C71 C74 1.538(6) . ?
